data_4346887
loop_
_publ_author_name
'Alvarez, M. Angeles'
'Garc\'ia, M Esther'
'Garc\'ia-Viv\'o, Daniel'
'Ruiz, Miguel A.'
'Toyos, Adri\'an'

_publ_section_title
;
 Mild N-O Bond Cleavage Reactions of a Pyramidalized Nitrosyl Ligand
 Bridging a Dimolybdenum Center.
;
_journal_issue 22
_journal_name_full 'Inorganic chemistry'
_journal_page_first 10536
_journal_page_last 10538
_journal_paper_doi 10.1021/acs.inorgchem.5b02292
_journal_volume 54
_journal_year 2015
_chemical_compound_source 'synthesis as described'
_chemical_formula_moiety 'C22 H34 Mo2 N3 O2 P, C H2 Cl2'
_chemical_formula_sum 'C23 H36 Cl2 Mo2 N3 O2 P'
_chemical_formula_weight 680.30
_space_group_IT_number 15
_space_group_name_Hall '-C 2yc'
_space_group_name_H-M_alt 'C 1 2/c 1'
_symmetry_cell_setting monoclinic
_symmetry_Int_Tables_number 15
_symmetry_space_group_name_Hall '-C 2yc'
_symmetry_space_group_name_H-M 'C 1 2/c 1'
_atom_sites_solution_hydrogens mixed
_audit_conform_dict_location ftp://ftp.iucr.org/pub/cif_core.dic
_audit_conform_dict_name cif_core.dic
_audit_conform_dict_version 2.4.3
_audit_creation_method 'WinGX routine CIF_UPDATE'
_cell_angle_alpha 90
_cell_angle_beta 105.368(5)
_cell_angle_gamma 90
_cell_formula_units_Z 8
_cell_length_a 15.0049(10)
_cell_length_b 21.8085(7)
_cell_length_c 18.3980(7)
_cell_measurement_reflns_used 3589
_cell_measurement_temperature 125.0(1)
_cell_measurement_theta_max 68.1130
_cell_measurement_theta_min 3.6380
_cell_measurement_wavelength 1.54184
_cell_volume 5805.2(5)
_computing_cell_refinement
;
CrysAlis RED, Oxford Diffraction Ltd.,
Version 1.171.31.7 (release 18-10-2006 CrysAlis171 .NET)
(compiled Oct 18 2006,16:28:17)
;
_computing_data_collection
;
CrysAlis CCD, Oxford Diffraction Ltd.,
Version 1.171.31.7 (release 18-10-2006 CrysAlis171 .NET)
(compiled Oct 18 2006,16:28:17)
;
_computing_data_reduction
;
CrysAlis RED, Oxford Diffraction Ltd.,
Version 1.171.31.7 (release 18-10-2006 CrysAlis171 .NET)
(compiled Oct 18 2006,16:28:17)
;
_computing_molecular_graphics 'Ortep-3 for Windows (Farrugia, 1997)'
_computing_publication_material 'WinGX publication routines (Farrugia, 1999)'
_computing_structure_refinement 'SHELXL-2014 (Sheldrick, 2014)'
_computing_structure_solution 'SHELXL-2014 (Sheldrick, 2014)'
_diffrn_ambient_temperature 125.0(1)
_diffrn_measured_fraction_theta_full 0.997
_diffrn_measured_fraction_theta_max 0.983
_diffrn_measurement_device_type 'ONYX CCD'
_diffrn_measurement_method CCD
_diffrn_radiation_monochromator graphite
_diffrn_radiation_probe x-ray
_diffrn_radiation_source 'Nova (Cu) X-ray Source'
_diffrn_radiation_type CuK\a
_diffrn_radiation_wavelength 1.54184
_diffrn_reflns_av_R_equivalents 0.0558
_diffrn_reflns_Laue_measured_fraction_full 0.997
_diffrn_reflns_Laue_measured_fraction_max 0.983
_diffrn_reflns_limit_h_max 18
_diffrn_reflns_limit_h_min -17
_diffrn_reflns_limit_k_max 26
_diffrn_reflns_limit_k_min -25
_diffrn_reflns_limit_l_max 16
_diffrn_reflns_limit_l_min -22
_diffrn_reflns_number 13539
_diffrn_reflns_point_group_measured_fraction_full 0.997
_diffrn_reflns_point_group_measured_fraction_max 0.983
_diffrn_reflns_theta_full 67.684
_diffrn_reflns_theta_max 69.265
_diffrn_reflns_theta_min 3.666
_exptl_absorpt_coefficient_mu 9.478
_exptl_absorpt_correction_T_max 1.00000
_exptl_absorpt_correction_T_min 0.23423
_exptl_absorpt_correction_type multi-scan
_exptl_absorpt_process_details
;
CrysAlisPro, Agilent Technologies,
Version 1.171.36.28 (release 01-02-2013 CrysAlis171 .NET)
(compiled Feb  1 2013,16:14:44)
Empirical absorption correction using spherical harmonics,
 implemented in SCALE3 ABSPACK scaling algorithm.
;
_exptl_crystal_colour yellow
_exptl_crystal_density_diffrn 1.557
_exptl_crystal_density_method 'not measured'
_exptl_crystal_description prism
_exptl_crystal_F_000 2752
_exptl_crystal_size_max 0.21
_exptl_crystal_size_mid 0.06
_exptl_crystal_size_min 0.04
_platon_squeeze_details
;
;
_refine_diff_density_max 2.77
_refine_diff_density_min -0.851
_refine_diff_density_rms 0.367
_refine_ls_extinction_method none
_refine_ls_goodness_of_fit_ref 1.046
_refine_ls_hydrogen_treatment mixed
_refine_ls_matrix_type full
_refine_ls_number_constraints 0
_refine_ls_number_parameters 283
_refine_ls_number_reflns 5345
_refine_ls_number_restraints 0
_refine_ls_restrained_S_all 1.046
_refine_ls_R_factor_all 0.1159
_refine_ls_R_factor_gt 0.1062
_refine_ls_shift/su_max 0
_refine_ls_shift/su_mean 0
_refine_ls_structure_factor_coef Fsqd
_refine_ls_weighting_details 'w=1/[\s^2^(Fo^2^)+(0.1922P)^2^] where P=(Fo^2^+2Fc^2^)/3'
_refine_ls_weighting_scheme calc
_refine_ls_wR_factor_gt 0.2463
_refine_ls_wR_factor_ref 0.2601
_reflns_number_gt 4147
_reflns_number_total 5345
_reflns_threshold_expression 'I > 2\s(I)'
_cod_data_source_file ic5b02292_si_002.cif
_cod_data_source_block compound4
_cod_original_sg_symbol_H-M 'C 2/c'
_cod_database_code 4346887

loop_
_symmetry_equiv_pos_as_xyz
'x, y, z'
'-x, y, -z+1/2'
'x+1/2, y+1/2, z'
'-x+1/2, y+1/2, -z+1/2'
'-x, -y, -z'
'x, -y, z-1/2'
'-x+1/2, -y+1/2, -z'
'x+1/2, -y+1/2, z-1/2'

loop_
_atom_site_label
_atom_site_type_symbol
_atom_site_fract_x
_atom_site_fract_y
_atom_site_fract_z
_atom_site_U_iso_or_equiv
_atom_site_adp_type
_atom_site_occupancy
_atom_site_calc_flag
_atom_site_disorder_assembly
_atom_site_disorder_group
Mo1 Mo 0.36293(5) 0.44582(3) 0.30865(3) 0.0658(3) Uani 1 d . .
Mo2 Mo 0.43031(5) 0.37358(3) 0.44202(3) 0.0735(3) Uani 1 d . .
P1 P 0.27423(16) 0.37866(9) 0.36536(11) 0.0675(5) Uani 1 d . .
N1 N 0.3715(5) 0.3888(3) 0.2431(4) 0.0734(16) Uani 1 d . .
N2 N 0.4082(7) 0.4263(4) 0.5071(4) 0.088(2) Uani 1 d . .
N3 N 0.4976(6) 0.4325(3) 0.3812(4) 0.0687(15) Uani 1 d . .
O1 O 0.3747(6) 0.3523(4) 0.1932(4) 0.094(2) Uani 1 d . .
O2 O 0.3915(6) 0.4567(4) 0.5584(4) 0.103(2) Uani 1 d . .
C1 C 0.4040(9) 0.5499(4) 0.3047(7) 0.093(3) Uani 1 d . .
H1 H 0.4661 0.5609 0.3174 0.111 Uiso 1 calc . .
C2 C 0.3501(9) 0.5341(4) 0.2332(6) 0.089(3) Uani 1 d . .
H2 H 0.3697 0.5333 0.1893 0.106 Uiso 1 calc . .
C3 C 0.2631(9) 0.5200(5) 0.2390(6) 0.094(3) Uani 1 d . .
H3 H 0.2139 0.5073 0.1995 0.113 Uiso 1 calc . .
C4 C 0.2604(10) 0.5279(5) 0.3126(8) 0.098(3) Uani 1 d . .
H4 H 0.2089 0.5218 0.3308 0.118 Uiso 1 calc . .
C5 C 0.3463(11) 0.5460(4) 0.3546(6) 0.095(3) Uani 1 d . .
H5 H 0.3635 0.5543 0.4061 0.114 Uiso 1 calc . .
C6 C 0.5530(7) 0.3102(8) 0.5161(6) 0.081(7) Uiso 0.55 d A 1
H6 H 0.5953 0.3266 0.558 0.097 Uiso 0.55 calc A 1
C7 C 0.5637(8) 0.3074(7) 0.4418(7) 0.080(4) Uiso 0.55 d A 1
H7 H 0.6143 0.3216 0.4264 0.096 Uiso 0.55 calc A 1
C8 C 0.4837(10) 0.2790(7) 0.3950(5) 0.087(4) Uiso 0.55 d A 1
H8 H 0.4727 0.2714 0.3436 0.104 Uiso 0.55 calc A 1
C9 C 0.4236(7) 0.2643(6) 0.4404(8) 0.076(4) Uiso 0.55 d A 1
H9 H 0.3662 0.2454 0.4241 0.091 Uiso 0.55 calc A 1
C10 C 0.4664(7) 0.2836(7) 0.5153(6) 0.074(3) Uiso 0.55 d A 1
H10 H 0.442 0.2795 0.5565 0.089 Uiso 0.55 calc A 1
C6B C 0.5536(11) 0.3191(11) 0.5088(10) 0.098(12) Uiso 0.45 d A 2
H6B H 0.6078 0.3391 0.5338 0.117 Uiso 0.45 calc A 2
C7B C 0.5321(11) 0.2964(9) 0.4339(9) 0.076(5) Uiso 0.45 d A 2
H7B H 0.5697 0.2988 0.4011 0.091 Uiso 0.45 calc A 2
C8B C 0.4429(11) 0.2692(8) 0.4177(9) 0.078(5) Uiso 0.45 d A 2
H8B H 0.412 0.2508 0.3725 0.094 Uiso 0.45 calc A 2
C9B C 0.4094(10) 0.2752(10) 0.4826(12) 0.106(7) Uiso 0.45 d A 2
H9B H 0.3526 0.2614 0.4874 0.127 Uiso 0.45 calc A 2
C10B C 0.4778(13) 0.3060(11) 0.5390(8) 0.097(6) Uiso 0.45 d A 2
H10B H 0.4737 0.3159 0.5871 0.116 Uiso 0.45 calc A 2
C11 C 0.2279(7) 0.3108(4) 0.3064(4) 0.0707(19) Uani 1 d . .
H11 H 0.2824 0.291 0.297 0.085 Uiso 1 calc . .
C12 C 0.1827(8) 0.2611(4) 0.3438(4) 0.078(2) Uani 1 d . .
H12A H 0.1236 0.2756 0.3491 0.094 Uiso 1 calc . .
H12B H 0.2218 0.2519 0.3936 0.094 Uiso 1 calc . .
C13 C 0.1686(10) 0.2030(5) 0.2944(6) 0.097(3) Uani 1 d . .
H13A H 0.2285 0.1865 0.294 0.116 Uiso 1 calc . .
H13B H 0.1367 0.1724 0.3163 0.116 Uiso 1 calc . .
C14 C 0.1138(11) 0.2156(6) 0.2147(6) 0.103(4) Uani 1 d . .
H14A H 0.0506 0.2253 0.2143 0.124 Uiso 1 calc . .
H14B H 0.1127 0.1789 0.1847 0.124 Uiso 1 calc . .
C15 C 0.1542(10) 0.2686(5) 0.1791(5) 0.095(3) Uani 1 d . .
H15A H 0.2138 0.2565 0.1724 0.114 Uiso 1 calc . .
H15B H 0.1135 0.2777 0.1298 0.114 Uiso 1 calc . .
C16 C 0.1658(8) 0.3255(4) 0.2281(5) 0.079(2) Uani 1 d . .
H16A H 0.1058 0.3393 0.2323 0.095 Uiso 1 calc . .
H16B H 0.1931 0.3581 0.2054 0.095 Uiso 1 calc . .
C17 C 0.1873(7) 0.4089(4) 0.4118(5) 0.079(2) Uani 1 d . .
H17 H 0.2086 0.4502 0.429 0.095 Uiso 1 calc . .
C18 C 0.1846(9) 0.3736(5) 0.4830(6) 0.091(3) Uani 1 d . .
H18A H 0.2459 0.3726 0.5177 0.109 Uiso 1 calc . .
H18B H 0.1649 0.3317 0.4701 0.109 Uiso 1 calc . .
C19 C 0.1167(13) 0.4055(6) 0.5205(8) 0.115(5) Uani 1 d . .
H19A H 0.114 0.3824 0.5649 0.138 Uiso 1 calc . .
H19B H 0.1401 0.446 0.5369 0.138 Uiso 1 calc . .
C20 C 0.0264(14) 0.4111(7) 0.4728(11) 0.132(6) Uani 1 d . .
H20A H -0.012 0.4325 0.4995 0.159 Uiso 1 calc . .
H20B H 0.0005 0.3706 0.46 0.159 Uiso 1 calc . .
C21 C 0.0244(11) 0.4469(6) 0.3981(10) 0.119(4) Uani 1 d . .
H21A H -0.0375 0.4458 0.3645 0.143 Uiso 1 calc . .
H21B H 0.0412 0.4894 0.4097 0.143 Uiso 1 calc . .
C22 C 0.0927(8) 0.4173(5) 0.3596(6) 0.092(3) Uani 1 d . .
H22A H 0.0689 0.3776 0.3396 0.111 Uiso 1 calc . .
H22B H 0.0973 0.4427 0.3175 0.111 Uiso 1 calc . .
C90 C 0.211(2) 0.644(2) 0.5307(17) 0.211(13) Uani 1 d . .
H90A H 0.2562 0.6703 0.5648 0.253 Uiso 1 calc . .
H90B H 0.1543 0.645 0.546 0.253 Uiso 1 calc . .
Cl1 Cl 0.1913(7) 0.6719(5) 0.4353(8) 0.257(5) Uani 1 d . .
Cl2 Cl 0.2540(6) 0.5682(4) 0.5326(4) 0.185(3) Uani 1 d . .
H3A H 0.523(8) 0.456(6) 0.433(8) 0.10(3) Uiso 1 d . .
H3B H 0.546(6) 0.419(4) 0.372(5) 0.052(19) Uiso 1 d . .

loop_
_atom_site_aniso_label
_atom_site_aniso_U_11
_atom_site_aniso_U_22
_atom_site_aniso_U_33
_atom_site_aniso_U_23
_atom_site_aniso_U_13
_atom_site_aniso_U_12
Mo1 0.0955(5) 0.0587(4) 0.0443(4) 0.0009(2) 0.0202(3) -0.0049(2)
Mo2 0.1076(6) 0.0680(4) 0.0424(4) 0.0037(2) 0.0157(3) -0.0114(3)
P1 0.1000(13) 0.0599(9) 0.0437(9) -0.0048(7) 0.0212(9) -0.0099(9)
N1 0.094(4) 0.076(4) 0.053(3) -0.003(3) 0.025(3) -0.011(3)
N2 0.120(6) 0.093(5) 0.052(4) -0.010(4) 0.025(4) -0.028(4)
N3 0.091(4) 0.069(3) 0.044(3) 0.008(3) 0.013(3) 0.006(3)
O1 0.132(5) 0.093(4) 0.064(4) -0.031(3) 0.039(4) -0.018(4)
O2 0.136(6) 0.120(5) 0.061(4) -0.036(4) 0.039(4) -0.051(5)
C1 0.117(7) 0.058(4) 0.102(8) 0.010(4) 0.027(6) -0.001(4)
C2 0.135(8) 0.070(5) 0.072(6) 0.015(4) 0.047(6) 0.004(5)
C3 0.122(8) 0.072(5) 0.082(6) 0.013(4) 0.017(5) 0.010(5)
C4 0.129(8) 0.071(5) 0.111(8) 0.018(5) 0.062(7) 0.008(5)
C5 0.163(11) 0.062(4) 0.066(5) -0.005(4) 0.040(6) 0.010(5)
C11 0.104(5) 0.065(4) 0.045(4) -0.009(3) 0.023(3) -0.018(4)
C12 0.117(6) 0.071(4) 0.046(4) -0.009(3) 0.021(4) -0.020(4)
C13 0.153(9) 0.075(5) 0.073(6) -0.017(4) 0.048(6) -0.034(6)
C14 0.164(10) 0.092(6) 0.061(5) -0.024(5) 0.042(6) -0.045(7)
C15 0.149(9) 0.081(5) 0.052(4) -0.011(4) 0.022(5) -0.037(6)
C16 0.112(6) 0.075(5) 0.053(4) -0.004(4) 0.025(4) -0.013(4)
C17 0.117(7) 0.064(4) 0.063(5) -0.016(3) 0.035(4) -0.019(4)
C18 0.139(8) 0.083(5) 0.065(5) -0.014(4) 0.052(5) -0.032(5)
C19 0.178(14) 0.091(7) 0.107(8) -0.038(6) 0.091(10) -0.047(8)
C20 0.159(13) 0.106(9) 0.167(14) -0.051(9) 0.105(13) -0.032(9)
C21 0.125(9) 0.102(8) 0.138(12) -0.044(8) 0.049(8) -0.012(7)
C22 0.114(7) 0.085(6) 0.082(6) -0.018(5) 0.034(5) -0.008(5)
C90 0.19(2) 0.29(4) 0.16(2) -0.04(2) 0.053(18) 0.01(2)
Cl1 0.217(7) 0.194(7) 0.320(13) -0.021(8) 0.002(7) 0.072(6)
Cl2 0.230(6) 0.183(5) 0.160(4) -0.053(4) 0.082(4) -0.056(5)

loop_
_atom_type_symbol
_atom_type_description
_atom_type_scat_dispersion_real
_atom_type_scat_dispersion_imag
_atom_type_scat_source
C C 0.0181 0.0091 'International Tables Vol C Tables 4.2.6.8 and 6.1.1.4'
H H 0 0 'International Tables Vol C Tables 4.2.6.8 and 6.1.1.4'
Mo Mo -0.0483 2.7339 'International Tables Vol C Tables 4.2.6.8 and 6.1.1.4'
N N 0.0311 0.018 'International Tables Vol C Tables 4.2.6.8 and 6.1.1.4'
O O 0.0492 0.0322 'International Tables Vol C Tables 4.2.6.8 and 6.1.1.4'
P P 0.2955 0.4335 'International Tables Vol C Tables 4.2.6.8 and 6.1.1.4'
Cl Cl 0.3639 0.7018 'International Tables Vol C Tables 4.2.6.8 and 6.1.1.4'

loop_
_geom_angle_atom_site_label_1
_geom_angle_atom_site_label_2
_geom_angle_atom_site_label_3
_geom_angle
N1 Mo1 N3 95.9(3)
N1 Mo1 C3 105.4(4)
N3 Mo1 C3 143.3(4)
N1 Mo1 C2 100.6(3)
N3 Mo1 C2 113.5(4)
C3 Mo1 C2 34.0(4)
N1 Mo1 C1 126.3(4)
N3 Mo1 C1 86.5(4)
C3 Mo1 C1 56.8(4)
C2 Mo1 C1 34.4(4)
N1 Mo1 C4 136.0(4)
N3 Mo1 C4 126.9(4)
C3 Mo1 C4 33.9(4)
C2 Mo1 C4 56.5(4)
C1 Mo1 C4 56.8(4)
N1 Mo1 C5 157.8(3)
N3 Mo1 C5 94.3(4)
C3 Mo1 C5 56.5(4)
C2 Mo1 C5 57.2(3)
C1 Mo1 C5 34.9(4)
C4 Mo1 C5 33.6(5)
N1 Mo1 P1 90.9(2)
N3 Mo1 P1 100.8(2)
C3 Mo1 P1 108.2(3)
C2 Mo1 P1 142.2(3)
C1 Mo1 P1 141.4(3)
C4 Mo1 P1 90.5(3)
C5 Mo1 P1 106.5(3)
N1 Mo1 Mo2 97.2(2)
N3 Mo1 Mo2 47.63(19)
C3 Mo1 Mo2 151.4(3)
C2 Mo1 Mo2 155.6(3)
C1 Mo1 Mo2 121.3(3)
C4 Mo1 Mo2 118.2(3)
C5 Mo1 Mo2 104.3(3)
P1 Mo1 Mo2 53.25(6)
N2 Mo2 N3 99.5(3)
N2 Mo2 C6B 104.4(5)
N3 Mo2 C6B 99.7(5)
N2 Mo2 C10B 88.0(5)
N3 Mo2 C10B 135.2(5)
C6B Mo2 C10B 36.4(3)
N2 Mo2 C7B 140.5(5)
N3 Mo2 C7B 89.5(5)
C6B Mo2 C7B 36.2(3)
C10B Mo2 C7B 60.2(4)
N2 Mo2 C9B 108.7(6)
N3 Mo2 C9B 148.4(5)
C6B Mo2 C9B 60.1(4)
C10B Mo2 C9B 36.0(3)
C7B Mo2 C9B 59.6(3)
N2 Mo2 C8B 144.0(6)
N3 Mo2 C8B 114.4(6)
C6B Mo2 C8B 59.9(3)
C10B Mo2 C8B 59.7(3)
C7B Mo2 C8B 35.6(2)
C9B Mo2 C8B 35.5(3)
N2 Mo2 C10 102.2(4)
N3 Mo2 C10 137.2(3)
N2 Mo2 C9 130.4(5)
N3 Mo2 C9 128.4(4)
C10 Mo2 C9 34.81(16)
N2 Mo2 P1 92.3(3)
N3 Mo2 P1 100.9(2)
C6B Mo2 P1 150.9(4)
C10B Mo2 P1 123.1(5)
C7B Mo2 P1 123.8(4)
C9B Mo2 P1 92.2(4)
C8B Mo2 P1 92.8(4)
C10 Mo2 P1 114.5(3)
C9 Mo2 P1 90.4(2)
N2 Mo2 C6 104.1(4)
N3 Mo2 C6 104.2(4)
C10 Mo2 C6 34.58(19)
C9 Mo2 C6 57.2(2)
P1 Mo2 C6 147.1(3)
N2 Mo2 C8 158.6(4)
N3 Mo2 C8 94.4(4)
C10 Mo2 C8 57.0(2)
C9 Mo2 C8 34.11(17)
P1 Mo2 C8 101.0(3)
C6 Mo2 C8 56.3(2)
C11 P1 C17 110.6(4)
C11 P1 Mo2 117.6(3)
C17 P1 Mo2 116.2(3)
C11 P1 Mo1 113.4(3)
C17 P1 Mo1 121.4(3)
Mo2 P1 Mo1 73.47(7)
O1 N1 Mo1 175.0(7)
O2 N2 Mo2 171.7(8)
Mo1 N3 Mo2 84.7(3)
Mo1 N3 H3A 124(7)
Mo2 N3 H3A 86(7)
Mo1 N3 H3B 131(6)
Mo2 N3 H3B 116(6)
H3A N3 H3B 103(9)
C2 C1 C5 107.2(11)
C2 C1 Mo1 72.6(5)
C5 C1 Mo1 73.4(5)
C2 C1 H1 126.4
C5 C1 H1 126.4
Mo1 C1 H1 119.5
C3 C2 C1 108.0(10)
C3 C2 Mo1 72.6(5)
C1 C2 Mo1 73.1(5)
C3 C2 H2 126
C1 C2 H2 126
Mo1 C2 H2 120.1
C2 C3 C4 109.0(11)
C2 C3 Mo1 73.3(6)
C4 C3 Mo1 74.3(6)
C2 C3 H3 125.5
C4 C3 H3 125.5
Mo1 C3 H3 118.7
C5 C4 C3 108.8(10)
C5 C4 Mo1 73.5(6)
C3 C4 Mo1 71.8(6)
C5 C4 H4 125.6
C3 C4 H4 125.6
Mo1 C4 H4 120.8
C4 C5 C1 107.1(9)
C4 C5 Mo1 72.9(6)
C1 C5 Mo1 71.7(5)
C4 C5 H5 126.4
C1 C5 H5 126.4
Mo1 C5 H5 120.8
C10 C6 C7 108
C10 C6 Mo2 70.7(5)
C7 C6 Mo2 75.3(5)
C10 C6 H6 126
C7 C6 H6 126
Mo2 C6 H6 119.9
C8 C7 C6 108
C8 C7 Mo2 72.6(5)
C6 C7 Mo2 71.0(5)
C8 C7 H7 126
C6 C7 H7 126
Mo2 C7 H7 122.2
C9 C8 C7 108
C9 C8 Mo2 70.4(5)
C7 C8 Mo2 73.9(6)
C9 C8 H8 126
C7 C8 H8 126
Mo2 C8 H8 121.5
C8 C9 C10 108
C8 C9 Mo2 75.5(5)
C10 C9 Mo2 71.7(6)
C8 C9 H9 126
C10 C9 H9 126
Mo2 C9 H9 118.7
C9 C10 C6 108
C9 C10 Mo2 73.5(6)
C6 C10 Mo2 74.7(5)
C9 C10 H10 126
C6 C10 H10 126
Mo2 C10 H10 117.7
C7B C6B C10B 108
C7B C6B Mo2 73.3(7)
C10B C6B Mo2 72.2(7)
C7B C6B H6B 126
C10B C6B H6B 126
Mo2 C6B H6B 120.3
C6B C7B C8B 108
C6B C7B Mo2 70.5(8)
C8B C7B Mo2 73.4(8)
C6B C7B H7B 126
C8B C7B H7B 126
Mo2 C7B H7B 121.8
C9B C8B C7B 108
C9B C8B Mo2 71.6(7)
C7B C8B Mo2 70.9(8)
C9B C8B H8B 126
C7B C8B H8B 126
Mo2 C8B H8B 123.1
C8B C9B C10B 108
C8B C9B Mo2 72.9(6)
C10B C9B Mo2 70.4(8)
C8B C9B H9B 126
C10B C9B H9B 126
Mo2 C9B H9B 122.4
C9B C10B C6B 108
C9B C10B Mo2 73.7(8)
C6B C10B Mo2 71.4(8)
C9B C10B H10B 126
C6B C10B H10B 126
Mo2 C10B H10B 120.7
C16 C11 C12 109.7(7)
C16 C11 P1 115.1(6)
C12 C11 P1 116.3(5)
C16 C11 H11 104.8
C12 C11 H11 104.8
P1 C11 H11 104.8
C11 C12 C13 109.0(7)
C11 C12 H12A 109.9
C13 C12 H12A 109.9
C11 C12 H12B 109.9
C13 C12 H12B 109.9
H12A C12 H12B 108.3
C14 C13 C12 112.3(10)
C14 C13 H13A 109.1
C12 C13 H13A 109.1
C14 C13 H13B 109.1
C12 C13 H13B 109.1
H13A C13 H13B 107.9
C13 C14 C15 112.2(9)
C13 C14 H14A 109.2
C15 C14 H14A 109.2
C13 C14 H14B 109.2
C15 C14 H14B 109.2
H14A C14 H14B 107.9
C16 C15 C14 111.0(8)
C16 C15 H15A 109.4
C14 C15 H15A 109.4
C16 C15 H15B 109.4
C14 C15 H15B 109.4
H15A C15 H15B 108
C15 C16 C11 109.6(8)
C15 C16 H16A 109.8
C11 C16 H16A 109.8
C15 C16 H16B 109.8
C11 C16 H16B 109.8
H16A C16 H16B 108.2
C22 C17 C18 112.0(9)
C22 C17 P1 114.2(6)
C18 C17 P1 113.4(7)
C22 C17 H17 105.5
C18 C17 H17 105.5
P1 C17 H17 105.5
C17 C18 C19 109.1(11)
C17 C18 H18A 109.9
C19 C18 H18A 109.9
C17 C18 H18B 109.9
C19 C18 H18B 109.9
H18A C18 H18B 108.3
C20 C19 C18 113.7(11)
C20 C19 H19A 108.8
C18 C19 H19A 108.8
C20 C19 H19B 108.8
C18 C19 H19B 108.8
H19A C19 H19B 107.7
C19 C20 C21 112.3(11)
C19 C20 H20A 109.1
C21 C20 H20A 109.1
C19 C20 H20B 109.1
C21 C20 H20B 109.1
H20A C20 H20B 107.9
C22 C21 C20 109.5(12)
C22 C21 H21A 109.8
C20 C21 H21A 109.8
C22 C21 H21B 109.8
C20 C21 H21B 109.8
H21A C21 H21B 108.2
C17 C22 C21 113.0(10)
C17 C22 H22A 109
C21 C22 H22A 109
C17 C22 H22B 109
C21 C22 H22B 109
H22A C22 H22B 107.8
Cl2 C90 Cl1 107.2(15)
Cl2 C90 H90A 110.3
Cl1 C90 H90A 110.3
Cl2 C90 H90B 110.3
Cl1 C90 H90B 110.3
H90A C90 H90B 108.5

loop_
_geom_bond_atom_site_label_1
_geom_bond_atom_site_label_2
_geom_bond_distance
Mo1 N1 1.760(7)
Mo1 N3 2.126(8)
Mo1 C3 2.343(10)
Mo1 C2 2.352(9)
Mo1 C1 2.358(9)
Mo1 C4 2.374(11)
Mo1 C5 2.381(9)
Mo1 P1 2.396(2)
Mo1 Mo2 2.8654(8)
Mo2 N2 1.753(9)
Mo2 N3 2.126(7)
Mo2 C6B 2.27(2)
Mo2 C10B 2.28(2)
Mo2 C7B 2.304(17)
Mo2 C9B 2.32(2)
Mo2 C8B 2.337(17)
Mo2 C10 2.361(13)
Mo2 C9 2.385(13)
Mo2 P1 2.395(2)
Mo2 C6 2.414(16)
Mo2 C8 2.452(13)
P1 C11 1.856(7)
P1 C17 1.858(10)
N1 O1 1.226(10)
N2 O2 1.233(11)
N3 H3A 1.06(14)
N3 H3B 0.84(9)
C1 C2 1.392(17)
C1 C5 1.422(18)
C1 H1 0.93
C2 C3 1.373(17)
C2 H2 0.93
C3 C4 1.376(17)
C3 H3 0.93
C4 C5 1.37(2)
C4 H4 0.93
C5 H5 0.93
C6 C10 1.42
C6 C7 1.42
C6 H6 0.93
C7 C8 1.42
C7 H7 0.93
C8 C9 1.42
C8 H8 0.93
C9 C10 1.42
C9 H9 0.93
C10 H10 0.93
C6B C7B 1.42
C6B C10B 1.42
C6B H6B 0.93
C7B C8B 1.42
C7B H7B 0.93
C8B C9B 1.42
C8B H8B 0.93
C9B C10B 1.42
C9B H9B 0.93
C10B H10B 0.93
C11 C16 1.528(13)
C11 C12 1.535(12)
C11 H11 0.98
C12 C13 1.540(12)
C12 H12A 0.97
C12 H12B 0.97
C13 C14 1.504(18)
C13 H13A 0.97
C13 H13B 0.97
C14 C15 1.531(15)
C14 H14A 0.97
C14 H14B 0.97
C15 C16 1.517(13)
C15 H15A 0.97
C15 H15B 0.97
C16 H16A 0.97
C16 H16B 0.97
C17 C22 1.499(17)
C17 C18 1.530(13)
C17 H17 0.98
C18 C19 1.540(17)
C18 H18A 0.97
C18 H18B 0.97
C19 C20 1.41(3)
C19 H19A 0.97
C19 H19B 0.97
C20 C21 1.57(3)
C20 H20A 0.97
C20 H20B 0.97
C21 C22 1.536(17)
C21 H21A 0.97
C21 H21B 0.97
C22 H22A 0.97
C22 H22B 0.97
C90 Cl2 1.78(4)
C90 Cl1 1.80(4)
C90 H90A 0.97
C90 H90B 0.97

loop_
_platon_squeeze_void_nr
_platon_squeeze_void_average_x
_platon_squeeze_void_average_y
_platon_squeeze_void_average_z
_platon_squeeze_void_volume
_platon_squeeze_void_count_electrons
_platon_squeeze_void_content
1 0.000 0.626 0.250 127 27 ' '
2 0.000 0.374 0.750 127 27 ' '
3 0.500 0.126 0.250 127 27 ' '
4 0.500 0.874 0.750 127 27 ' '
